data_9016137
loop_
_publ_author_name
'Rastsvetaeva, R. K.'
'Chukanov, N. V.'

_publ_section_title
;
 Crystal structure and microtwinning of a new mineral clinobarylite, BaBe2Si2O7
;
_journal_name_full 'Doklady Akademii Nauk'
_journal_page_first 205
_journal_page_last 207
_journal_volume 388
_journal_year 2003
_chemical_formula_sum 'Ba Be2 O7 Si2'
_chemical_name_mineral Clinobarylite
_space_group_IT_number 6
_symmetry_space_group_name_Hall 'P -2x'
_symmetry_space_group_name_H-M 'P m 1 1'
_cell_angle_alpha 89.94
_cell_angle_beta 90
_cell_angle_gamma 90
_cell_length_a 11.618
_cell_length_b 4.904
_cell_length_c 4.655
_cell_formula_units_Z 2
_cell_volume 265.217
_database_code_amcsd 0019239
_exptl_crystal_density_diffrn 4.051
_cod_original_formula_sum 'Ba Be2 Si2 O7'
_cod_database_code 9016137

loop_
_space_group_symop_operation_xyz
x,y,z
-x,y,z

loop_
_atom_site_label
_atom_site_fract_x
_atom_site_fract_y
_atom_site_fract_z
_atom_site_U_iso_or_equiv
Ba1 0.00000 0.46490 0.00000 0.01874
Ba2 0.50000 0.05880 0.49940 0.01545
Be1 0.24900 0.08600 0.01400 0.01013
Be2 0.25000 0.41900 0.51900 0.01900
Si1 0.37130 0.58660 0.02440 0.01153
Si2 0.12770 0.93610 0.52070 0.01330
O1 0.36310 0.90300 -0.04600 0.00887
O2 0.50000 0.48700 0.08600 0.01583
O3 0.00000 0.04500 0.57900 0.02280
O4 0.13980 0.60900 0.45300 0.01520
O5 0.22340 0.12600 0.36000 0.00760
O6 0.13360 -0.00500 -0.13600 0.01140
O7 0.27720 0.39700 -0.14100 0.01900
O8 0.36840 0.53300 0.36300 0.01646

loop_
_cod_related_entry_id
_cod_related_entry_database
_cod_related_entry_code
1 AMCSD 0019239
